data_2207834
loop_
_publ_author_name
'Low, John Nicolson'
'Cobo, Justo'
'Nogueras, Manuel'
'Loaiza, Alix Elena'
'Jaramillo-G\'omez, Luz Marina'

_publ_section_title
;Methyl
 2-benzyl-1-benzyloxy-6a-methyl-1,2,3,3a,4,6a-hexahydrocyclopenta[<i>b</i>]pyrrole-3a-carboxylate:
 hydrogen-bonded <i>R</i>~<b>4~</b>^<b>4^</b>(24) sheets
;
_journal_coeditor_code LH6566
_journal_issue 1
_journal_name_full 'Acta Crystallographica Section E'
_journal_page_first o165
_journal_page_last o167
_journal_paper_doi 10.1107/S1600536805040742
_journal_volume 62
_journal_year 2006
_chemical_formula_moiety 'C24 H27 N O3'
_chemical_formula_sum 'C24 H27 N O3'
_chemical_formula_weight 377.47
_chemical_melting_point 355
_chemical_name_systematic
;
Methyl 2-benzyl-1-benzyloxy-6a-methyl-1,2,3,3a,4,6a-hexahydro-
1-azapentalene-3a-carboxylate
;
_space_group_IT_number 61
_symmetry_cell_setting orthorhombic
_symmetry_space_group_name_Hall '-P 2ac 2ab'
_symmetry_space_group_name_H-M 'P b c a'
_atom_sites_solution_hydrogens geom
_atom_sites_solution_primary direct
_atom_sites_solution_secondary difmap
_cell_angle_alpha 90.00
_cell_angle_beta 90.00
_cell_angle_gamma 90.00
_cell_formula_units_Z 8
_cell_length_a 8.8410(17)
_cell_length_b 20.584(4)
_cell_length_c 22.344(2)
_cell_measurement_reflns_used 4921
_cell_measurement_temperature 120(2)
_cell_measurement_theta_max 28.50
_cell_measurement_theta_min 6.44
_cell_volume 4066.2(12)
_computing_cell_refinement 'DIRAX/LSQ (Duisenberg et al., 2000)'
_computing_data_collection 'COLLECT (Hooft, 2004)'
_computing_data_reduction 'EvalCCD (Duisenberg et al., 2003)'
_computing_molecular_graphics 'PLATON (Spek, 2003)'
_computing_publication_material 'SHELXL97 and WordPerfect macro PRPKAPPA (Ferguson, 1999)'
_computing_structure_refinement 'OSCAIL (McArdle, 2003 and SHELXL97 (Sheldrick, 1997)'
_computing_structure_solution 'SHELXS97 (Sheldrick, 1997)'
_diffrn_ambient_temperature 120(2)
_diffrn_measured_fraction_theta_full 0.979
_diffrn_measured_fraction_theta_max 0.956
_diffrn_measurement_device_type 'Bruker--Nonius KappaCCD'
_diffrn_measurement_method \f--\w
_diffrn_radiation_monochromator graphite
_diffrn_radiation_source 'fine-focus sealed tube'
_diffrn_radiation_type 'Mo K\a'
_diffrn_radiation_wavelength 0.71073
_diffrn_reflns_av_R_equivalents 0.0407
_diffrn_reflns_av_sigmaI/netI 0.0386
_diffrn_reflns_limit_h_max 11
_diffrn_reflns_limit_h_min -11
_diffrn_reflns_limit_k_max 26
_diffrn_reflns_limit_k_min -26
_diffrn_reflns_limit_l_max 27
_diffrn_reflns_limit_l_min -29
_diffrn_reflns_number 48795
_diffrn_reflns_theta_full 25.00
_diffrn_reflns_theta_max 28.50
_diffrn_reflns_theta_min 6.44
_diffrn_standards_decay_% 0
_exptl_absorpt_coefficient_mu 0.081
_exptl_absorpt_correction_T_max 0.9904
_exptl_absorpt_correction_T_min 0.9700
_exptl_absorpt_correction_type multi-scan
_exptl_absorpt_process_details '[SADABS (Sheldrick, 2003) and EvalCCD (Duisenberg et al., 2003)]'
_exptl_crystal_colour colourless
_exptl_crystal_density_diffrn 1.233
_exptl_crystal_density_method 'not measured'
_exptl_crystal_description plate
_exptl_crystal_F_000 1616
_exptl_crystal_size_max 0.38
_exptl_crystal_size_mid 0.33
_exptl_crystal_size_min 0.12
_refine_diff_density_max 0.357
_refine_diff_density_min -0.229
_refine_ls_extinction_method none
_refine_ls_goodness_of_fit_ref 1.106
_refine_ls_hydrogen_treatment constr
_refine_ls_matrix_type full
_refine_ls_number_parameters 255
_refine_ls_number_reflns 4921
_refine_ls_number_restraints 0
_refine_ls_restrained_S_all 1.106
_refine_ls_R_factor_all 0.0942
_refine_ls_R_factor_gt 0.0547
_refine_ls_shift/su_max 0.001
_refine_ls_shift/su_mean 0.000
_refine_ls_structure_factor_coef Fsqd
_refine_ls_weighting_details 'w = 1/[\s^2^(Fo^2^)+(0.0174P)^2^+3.2146P] where P = (Fo^2^+2Fc^2^)/3'
_refine_ls_weighting_scheme calc
_refine_ls_wR_factor_gt 0.0926
_refine_ls_wR_factor_ref 0.1085
_reflns_number_gt 3477
_reflns_number_total 4921
_reflns_threshold_expression I>2\s(I)
_cod_data_source_file lh6566.cif
_cod_data_source_block I
_cod_database_code 2207834
_cod_database_fobs_code 2207834

loop_
_symmetry_equiv_pos_as_xyz
'x, y, z'
'-x+1/2, -y, z+1/2'
'x+1/2, -y+1/2, -z'
'-x, y+1/2, -z+1/2'
'-x, -y, -z'
'x+1/2, y, -z+1/2'
'-x+1/2, y+1/2, z'
'x, -y+1/2, z+1/2'

loop_
_atom_site_label
_atom_site_fract_x
_atom_site_fract_y
_atom_site_fract_z
_atom_site_U_iso_or_equiv
_atom_site_adp_type
_atom_site_calc_flag
_atom_site_refinement_flags
_atom_site_occupancy
_atom_site_type_symbol
N1 0.34560(14) 0.15468(6) 0.61087(5) 0.0175(3) Uani d . 1 N
O1 0.25222(12) 0.14741(5) 0.55813(5) 0.0203(2) Uani d . 1 O
C17 0.15344(18) 0.09243(8) 0.56498(7) 0.0227(3) Uani d . 1 C
C11 0.07975(17) 0.08382(7) 0.50510(7) 0.0207(3) Uani d . 1 C
C12 0.15277(19) 0.05002(8) 0.46007(8) 0.0276(4) Uani d . 1 C
C13 0.0873(2) 0.04383(10) 0.40405(8) 0.0399(5) Uani d . 1 C
C14 -0.0513(3) 0.07179(10) 0.39271(9) 0.0470(6) Uani d . 1 C
C15 -0.1252(2) 0.10536(10) 0.43739(11) 0.0447(5) Uani d . 1 C
C16 -0.06004(19) 0.11148(8) 0.49326(9) 0.0322(4) Uani d . 1 C
C2 0.32646(16) 0.22132(7) 0.63345(7) 0.0178(3) Uani d . 1 C
C27 0.17335(17) 0.22926(7) 0.66419(7) 0.0219(3) Uani d . 1 C
C21 0.13840(17) 0.29887(7) 0.68005(7) 0.0192(3) Uani d . 1 C
C22 0.04210(18) 0.33563(8) 0.64441(7) 0.0228(3) Uani d . 1 C
C23 0.01202(19) 0.40019(9) 0.65715(8) 0.0303(4) Uani d . 1 C
C24 0.0776(2) 0.42919(9) 0.70642(9) 0.0351(4) Uani d . 1 C
C25 0.1720(2) 0.39336(9) 0.74298(9) 0.0332(4) Uani d . 1 C
C26 0.20282(18) 0.32876(8) 0.72997(7) 0.0255(4) Uani d . 1 C
C3 0.46432(17) 0.22611(8) 0.67422(7) 0.0223(3) Uani d . 1 C
C3A 0.59306(17) 0.19107(8) 0.63972(7) 0.0210(3) Uani d . 1 C
C31A 0.68804(18) 0.14638(8) 0.67829(8) 0.0257(4) Uani d . 1 C
O31A 0.82136(14) 0.13675(7) 0.67205(7) 0.0465(4) Uani d . 1 O
O32A 0.60534(14) 0.11550(6) 0.71958(5) 0.0293(3) Uani d . 1 O
C32A 0.6850(3) 0.06932(9) 0.75659(9) 0.0434(5) Uani d . 1 C
C4 0.6937(2) 0.23914(9) 0.60414(9) 0.0342(4) Uani d . 1 C
C5 0.6389(2) 0.23438(9) 0.54132(9) 0.0334(4) Uani d . 1 C
C6 0.53930(19) 0.18767(9) 0.53393(8) 0.0285(4) Uani d . 1 C
C6A 0.50606(17) 0.15025(8) 0.59043(7) 0.0192(3) Uani d . 1 C
C61A 0.54885(19) 0.07899(8) 0.58369(8) 0.0277(4) Uani d . 1 C
H17A 0.0767 0.1009 0.5963 0.027 Uiso calc R 1 H
H17B 0.2117 0.0532 0.5761 0.027 Uiso calc R 1 H
H12 0.2487 0.0309 0.4676 0.033 Uiso calc R 1 H
H13 0.1379 0.0203 0.3735 0.048 Uiso calc R 1 H
H14 -0.0958 0.0680 0.3542 0.056 Uiso calc R 1 H
H15 -0.2213 0.1243 0.4297 0.054 Uiso calc R 1 H
H16 -0.1114 0.1348 0.5238 0.039 Uiso calc R 1 H
H2 0.3358 0.2531 0.5998 0.021 Uiso calc R 1 H
H27A 0.0931 0.2125 0.6374 0.026 Uiso calc R 1 H
H27B 0.1722 0.2027 0.7011 0.026 Uiso calc R 1 H
H22 -0.0041 0.3160 0.6105 0.027 Uiso calc R 1 H
H23 -0.0536 0.4245 0.6320 0.036 Uiso calc R 1 H
H24 0.0579 0.4736 0.7151 0.042 Uiso calc R 1 H
H25 0.2162 0.4130 0.7772 0.040 Uiso calc R 1 H
H26 0.2684 0.3047 0.7553 0.031 Uiso calc R 1 H
H3A 0.4447 0.2045 0.7130 0.027 Uiso calc R 1 H
H3B 0.4910 0.2721 0.6818 0.027 Uiso calc R 1 H
H32A 0.7229 0.0337 0.7316 0.065 Uiso calc R 1 H
H32B 0.6160 0.0519 0.7869 0.065 Uiso calc R 1 H
H32C 0.7702 0.0910 0.7763 0.065 Uiso calc R 1 H
H4A 0.6817 0.2839 0.6196 0.041 Uiso calc R 1 H
H4B 0.8016 0.2266 0.6069 0.041 Uiso calc R 1 H
H5 0.6724 0.2621 0.5100 0.040 Uiso calc R 1 H
H6 0.4927 0.1784 0.4966 0.034 Uiso calc R 1 H
H61A 0.5236 0.0556 0.6206 0.041 Uiso calc R 1 H
H61B 0.6577 0.0754 0.5760 0.041 Uiso calc R 1 H
H61C 0.4928 0.0600 0.5501 0.041 Uiso calc R 1 H

loop_
_atom_site_aniso_label
_atom_site_aniso_U_11
_atom_site_aniso_U_22
_atom_site_aniso_U_33
_atom_site_aniso_U_12
_atom_site_aniso_U_13
_atom_site_aniso_U_23
N1 0.0178(6) 0.0182(7) 0.0165(6) 0.0012(5) -0.0025(5) -0.0002(5)
O1 0.0219(5) 0.0197(6) 0.0193(5) -0.0041(4) -0.0061(5) 0.0007(4)
C17 0.0247(8) 0.0193(8) 0.0241(8) -0.0045(6) -0.0004(7) -0.0007(6)
C11 0.0206(8) 0.0161(8) 0.0254(8) -0.0040(6) -0.0029(6) 0.0010(6)
C12 0.0251(8) 0.0281(9) 0.0295(9) -0.0037(7) -0.0002(7) -0.0024(7)
C13 0.0526(12) 0.0421(11) 0.0251(9) -0.0177(10) 0.0004(9) -0.0054(8)
C14 0.0621(14) 0.0423(12) 0.0366(11) -0.0256(11) -0.0275(11) 0.0143(10)
C15 0.0361(11) 0.0311(11) 0.0670(15) -0.0054(9) -0.0284(11) 0.0132(10)
C16 0.0256(9) 0.0221(9) 0.0488(11) 0.0010(7) -0.0056(8) -0.0010(8)
C2 0.0183(7) 0.0142(7) 0.0209(8) -0.0009(6) 0.0004(6) 0.0012(6)
C27 0.0193(8) 0.0186(8) 0.0277(8) -0.0018(6) 0.0040(6) 0.0014(7)
C21 0.0145(7) 0.0204(8) 0.0229(8) -0.0018(6) 0.0074(6) 0.0011(6)
C22 0.0185(7) 0.0260(9) 0.0238(8) -0.0021(6) 0.0031(6) 0.0004(7)
C23 0.0215(8) 0.0254(9) 0.0440(11) 0.0044(7) 0.0025(8) 0.0060(8)
C24 0.0245(9) 0.0237(9) 0.0573(12) 0.0026(7) 0.0066(9) -0.0105(9)
C25 0.0263(9) 0.0353(10) 0.0380(10) -0.0031(8) 0.0017(8) -0.0159(8)
C26 0.0201(8) 0.0305(9) 0.0259(8) 0.0019(7) 0.0006(7) -0.0015(7)
C3 0.0208(8) 0.0216(9) 0.0245(8) 0.0030(6) -0.0029(7) -0.0054(7)
C3A 0.0191(7) 0.0179(8) 0.0260(8) -0.0017(6) -0.0004(6) -0.0004(6)
C31A 0.0213(8) 0.0267(9) 0.0290(9) 0.0026(7) -0.0072(7) -0.0069(7)
O31A 0.0217(7) 0.0610(10) 0.0567(9) 0.0125(6) -0.0081(6) -0.0013(7)
O32A 0.0356(7) 0.0253(6) 0.0270(6) 0.0038(5) -0.0079(5) 0.0021(5)
C32A 0.0662(14) 0.0262(10) 0.0380(11) 0.0072(10) -0.0269(10) -0.0011(8)
C4 0.0307(9) 0.0247(9) 0.0473(11) -0.0084(7) 0.0099(8) -0.0009(8)
C5 0.0294(9) 0.0318(10) 0.0389(10) 0.0067(8) 0.0146(8) 0.0131(8)
C6 0.0255(9) 0.0388(10) 0.0212(8) 0.0075(8) 0.0051(7) 0.0056(7)
C6A 0.0185(7) 0.0204(8) 0.0187(7) 0.0015(6) 0.0006(6) -0.0005(6)
C61A 0.0260(8) 0.0248(9) 0.0322(9) 0.0051(7) -0.0036(7) -0.0079(7)

loop_
_atom_type_symbol
_atom_type_description
_atom_type_scat_dispersion_real
_atom_type_scat_dispersion_imag
_atom_type_scat_source
C C 0.0033 0.0016 'International Tables Vol C Tables 4.2.6.8 and 6.1.1.4'
H H 0.0000 0.0000 'International Tables Vol C Tables 4.2.6.8 and 6.1.1.4'
N N 0.0061 0.0033 'International Tables Vol C Tables 4.2.6.8 and 6.1.1.4'
O O 0.0106 0.0060 'International Tables Vol C Tables 4.2.6.8 and 6.1.1.4'

loop_
_geom_angle_atom_site_label_1
_geom_angle_atom_site_label_2
_geom_angle_atom_site_label_3
_geom_angle
_geom_angle_publ_flag
O1 N1 C2 108.07(11) no
O1 N1 C6A 106.66(11) no
C2 N1 C6A 105.73(12) no
C17 O1 N1 109.96(11) no
O1 C17 C11 105.19(12) no
O1 C17 H17A 110.7 no
C11 C17 H17A 110.7 no
O1 C17 H17B 110.7 no
C11 C17 H17B 110.7 no
H17A C17 H17B 108.8 no
C12 C11 C16 118.94(16) no
C12 C11 C17 120.39(15) no
C16 C11 C17 120.63(15) no
C11 C12 C13 120.56(17) no
C11 C12 H12 119.7 no
C13 C12 H12 119.7 no
C14 C13 C12 119.99(19) no
C14 C13 H13 120.0 no
C12 C13 H13 120.0 no
C13 C14 C15 119.87(18) no
C13 C14 H14 120.1 no
C15 C14 H14 120.1 no
C14 C15 C16 120.15(19) no
C14 C15 H15 119.9 no
C16 C15 H15 119.9 no
C15 C16 C11 120.48(18) no
C15 C16 H16 119.8 no
C11 C16 H16 119.8 no
N1 C2 C3 99.98(12) no
N1 C2 C27 110.86(12) no
C3 C2 C27 115.67(13) no
N1 C2 H2 110.0 no
C3 C2 H2 110.0 no
C27 C2 H2 110.0 no
C21 C27 C2 112.90(12) no
C21 C27 H27A 109.0 no
C2 C27 H27A 109.0 no
C21 C27 H27B 109.0 no
C2 C27 H27B 109.0 no
H27A C27 H27B 107.8 no
C22 C21 C26 117.91(15) no
C22 C21 C27 120.55(14) no
C26 C21 C27 121.54(14) no
C23 C22 C21 121.49(16) no
C23 C22 H22 119.3 no
C21 C22 H22 119.3 no
C24 C23 C22 119.89(17) no
C24 C23 H23 120.1 no
C22 C23 H23 120.1 no
C23 C24 C25 119.65(17) no
C23 C24 H24 120.2 no
C25 C24 H24 120.2 no
C24 C25 C26 120.40(17) no
C24 C25 H25 119.8 no
C26 C25 H25 119.8 no
C25 C26 C21 120.64(16) no
C25 C26 H26 119.7 no
C21 C26 H26 119.7 no
C2 C3 C3A 105.04(12) no
C2 C3 H3A 110.7 no
C3A C3 H3A 110.7 no
C2 C3 H3B 110.7 no
C3A C3 H3B 110.7 no
H3A C3 H3B 108.8 no
C31A C3A C4 111.19(14) no
C31A C3A C3 113.96(13) no
C4 C3A C3 112.26(13) no
C31A C3A C6A 110.03(13) no
C4 C3A C6A 105.10(13) no
C3 C3A C6A 103.63(12) no
O31A C31A O32A 122.47(17) no
O31A C31A C3A 125.26(17) no
O32A C31A C3A 112.21(13) no
C31A O32A C32A 116.18(15) no
O32A C32A H32A 109.5 no
O32A C32A H32B 109.5 no
H32A C32A H32B 109.5 no
O32A C32A H32C 109.5 no
H32A C32A H32C 109.5 no
H32B C32A H32C 109.5 no
C5 C4 C3A 104.79(14) no
C5 C4 H4A 110.8 no
C3A C4 H4A 110.8 no
C5 C4 H4B 110.8 no
C3A C4 H4B 110.8 no
H4A C4 H4B 108.9 no
C6 C5 C4 112.63(16) no
C6 C5 H5 123.7 no
C4 C5 H5 123.7 no
C5 C6 C6A 113.52(16) no
C5 C6 H6 123.2 no
C6A C6 H6 123.2 no
N1 C6A C6 114.21(13) no
N1 C6A C61A 108.98(13) no
C6 C6A C61A 111.16(13) no
N1 C6A C3A 102.49(12) no
C6 C6A C3A 102.50(13) no
C61A C6A C3A 117.33(13) no
C6A C61A H61A 109.5 no
C6A C61A H61B 109.5 no
H61A C61A H61B 109.5 no
C6A C61A H61C 109.5 no
H61A C61A H61C 109.5 no
H61B C61A H61C 109.5 no

loop_
_geom_bond_atom_site_label_1
_geom_bond_atom_site_label_2
_geom_bond_distance
_geom_bond_publ_flag
N1 O1 1.4466(15) no
N1 C2 1.4713(19) no
N1 C6A 1.4931(19) no
O1 C17 1.4377(18) no
C17 C11 1.499(2) no
C17 H17A 0.99 no
C17 H17B 0.99 no
C11 C12 1.383(2) no
C11 C16 1.386(2) no
C12 C13 1.385(3) no
C12 H12 0.95 no
C13 C14 1.377(3) no
C13 H13 0.95 no
C14 C15 1.379(3) no
C14 H14 0.95 no
C15 C16 1.381(3) no
C15 H15 0.95 no
C16 H16 0.95 no
C2 C3 1.525(2) no
C2 C27 1.527(2) no
C2 H2 1.00 no
C27 C21 1.508(2) no
C27 H27A 0.99 no
C27 H27B 0.99 no
C21 C22 1.390(2) no
C21 C26 1.395(2) no
C22 C23 1.385(2) no
C22 H22 0.95 no
C23 C24 1.380(3) no
C23 H23 0.95 no
C24 C25 1.382(3) no
C24 H24 0.95 no
C25 C26 1.388(2) no
C25 H25 0.95 no
C26 H26 0.95 no
C3 C3A 1.552(2) no
C3 H3A 0.99 no
C3 H3B 0.99 no
C3A C31A 1.515(2) no
C3A C4 1.550(2) no
C3A C6A 1.584(2) no
C31A O31A 1.203(2) no
C31A O32A 1.338(2) no
O32A C32A 1.444(2) no
C32A H32A 0.98 no
C32A H32B 0.98 no
C32A H32C 0.98 no
C4 C5 1.488(3) no
C4 H4A 0.99 no
C4 H4B 0.99 no
C5 C6 1.314(3) no
C5 H5 0.95 no
C6 C6A 1.508(2) no
C6 H6 0.95 no
C6A C61A 1.522(2) no
C61A H61A 0.98 no
C61A H61B 0.98 no
C61A H61C 0.98 no

loop_
_geom_hbond_atom_site_label_D
_geom_hbond_atom_site_label_H
_geom_hbond_atom_site_label_A
_geom_hbond_site_symmetry_A
_geom_hbond_distance_DH
_geom_hbond_distance_HA
_geom_hbond_distance_DA
_geom_hbond_angle_DHA
_geom_hbond_publ_flag
C5 H5 O1 3_556 0.95 2.51 3.444(2) 169 y
C27 H27B O32A 6_456 0.99 2.59 3.548(2) 163 y

loop_
_geom_torsion_atom_site_label_1
_geom_torsion_atom_site_label_2
_geom_torsion_atom_site_label_3
_geom_torsion_atom_site_label_4
_geom_torsion
_geom_torsion_publ_flag
C2 N1 O1 C17 -125.72(12) no
C6A N1 O1 C17 121.00(13) no
N1 O1 C17 C11 -171.95(11) no
O1 C17 C11 C12 83.28(18) no
O1 C17 C11 C16 -94.45(17) no
C16 C11 C12 C13 -0.1(2) no
C17 C11 C12 C13 -177.82(16) no
C11 C12 C13 C14 0.4(3) no
C12 C13 C14 C15 -0.7(3) no
C13 C14 C15 C16 0.6(3) no
C14 C15 C16 C11 -0.3(3) no
C12 C11 C16 C15 0.0(2) no
C17 C11 C16 C15 177.75(16) no
O1 N1 C2 C3 -163.08(11) no
C6A N1 C2 C3 -49.17(14) no
O1 N1 C2 C27 74.40(14) no
C6A N1 C2 C27 -171.70(12) no
N1 C2 C27 C21 -171.53(13) no
C3 C2 C27 C21 75.59(17) no
C2 C27 C21 C22 100.61(17) no
C2 C27 C21 C26 -78.34(18) no
C26 C21 C22 C23 0.9(2) no
C27 C21 C22 C23 -178.05(15) no
C21 C22 C23 C24 -0.4(3) no
C22 C23 C24 C25 -0.5(3) no
C23 C24 C25 C26 0.9(3) no
C24 C25 C26 C21 -0.4(3) no
C22 C21 C26 C25 -0.5(2) no
C27 C21 C26 C25 178.44(15) no
N1 C2 C3 C3A 39.62(15) no
C27 C2 C3 C3A 158.67(13) no
C2 C3 C3A C31A -136.34(13) no
C2 C3 C3A C4 96.12(15) no
C2 C3 C3A C6A -16.77(16) no
C4 C3A C31A O31A -17.8(2) no
C3 C3A C31A O31A -145.89(17) no
C6A C3A C31A O31A 98.2(2) no
C4 C3A C31A O32A 165.07(13) no
C3 C3A C31A O32A 36.98(18) no
C6A C3A C31A O32A -78.90(16) no
O31A C31A O32A C32A -0.2(2) no
C3A C31A O32A C32A 177.03(13) no
C31A C3A C4 C5 130.43(15) no
C3 C3A C4 C5 -100.56(16) no
C6A C3A C4 C5 11.41(17) no
C3A C4 C5 C6 -7.3(2) no
C4 C5 C6 C6A -0.5(2) no
O1 N1 C6A C6 43.33(16) no
C2 N1 C6A C6 -71.55(16) no
O1 N1 C6A C61A -81.64(14) no
C2 N1 C6A C61A 163.48(12) no
O1 N1 C6A C3A 153.37(11) no
C2 N1 C6A C3A 38.49(14) no
C5 C6 C6A N1 117.80(16) no
C5 C6 C6A C61A -118.39(16) no
C5 C6 C6A C3A 7.77(18) no
C31A C3A C6A N1 110.13(14) no
C4 C3A C6A N1 -130.07(13) no
C3 C3A C6A N1 -12.09(15) no
C31A C3A C6A C6 -131.22(13) no
C4 C3A C6A C6 -11.43(15) no
C3 C3A C6A C6 106.55(14) no
C31A C3A C6A C61A -9.17(19) no
C4 C3A C6A C61A 110.63(16) no
C3 C3A C6A C61A -131.39(14) no
